data_4511416
loop_
_publ_author_name
'Gagnon, Kevin J.'
'Teat, Simon J.'
'Beal, Zachary J.'
'Embry, Alyssa M.'
'Strayer, Megan E.'
'Clearfield, Abraham'

_publ_section_title
;
 Isoreticular Investigation into the Formation of Four New Zinc
 Alkylbisphosphonate Families
;
_journal_issue 7
_journal_name_full 'Crystal Growth &amp; Design'
_journal_page_first 3612
_journal_paper_doi 10.1021/cg500568e
_journal_volume 14
_journal_year 2014
_chemical_formula_sum 'C10 H30 O16 P4 Zn3'
_chemical_formula_weight 726.33
_chemical_name_systematic
;
 ?
;
_space_group_crystal_system orthorhombic
_space_group_IT_number 59
_space_group_name_Hall '-P 2ab 2a'
_space_group_name_H-M_alt 'P m m n'
_symmetry_space_group_name_Hall '-P 2ab 2a'
_symmetry_space_group_name_H-M 'P m m n :2'
_atom_sites_solution_hydrogens geom
_atom_sites_solution_primary direct
_audit_creation_method
;
Olex2 1.2-alpha
(compiled 2014.03.12 svn.r2899 for OlexSys, GUI svn.r4796)
;
_cell_angle_alpha 90
_cell_angle_beta 90
_cell_angle_gamma 90
_cell_formula_units_Z 4
_cell_length_a 24.408(4)
_cell_length_b 27.827(5)
_cell_length_c 5.1509(7)
_cell_measurement_reflns_used 675
_cell_measurement_temperature 110
_cell_measurement_theta_max 21.587
_cell_measurement_theta_min 2.609
_cell_volume 3498.5(10)
_computing_cell_refinement 'SAINT V8.34A Bruker-AXS, Madison WI'
_computing_data_collection 'Bruker APEX-II Bruker-AXS, Madison WI'
_computing_data_reduction 'SAINT V8.34A Bruker-AXS, Madison WI'
_computing_molecular_graphics
;
Bruker SHELXTL Bruker-AXS, Madison WI
O. V. Dolomanov, L. J. Bourhis, R. J. Gildea, J. A. K. Howard and H. Puschmann,
OLEX2: a complete structure solution, refinement and analysis program.
J. Appl. Cryst. (2009). 42, 339-341.
and local programs
;
_computing_publication_material 'Bruker SHELXTL Bruker-AXS, Madison WI'
_computing_structure_refinement 'SHELXL-2013/1 Bruker-AXS, Madison WI'
_computing_structure_solution 'SHELXT 2014/1 Bruker-AXS, Madison WI'
_diffrn_ambient_temperature 110(2)
_diffrn_measured_fraction_theta_full 0.908
_diffrn_measured_fraction_theta_max 0.965
_diffrn_measurement_device_type 'Bruker APEX-II CCD diffractometer'
_diffrn_measurement_method '/w scans with narrow frames'
_diffrn_radiation_monochromator graphite
_diffrn_radiation_type MoK\a
_diffrn_radiation_wavelength 0.71073
_diffrn_reflns_av_R_equivalents 0.1288
_diffrn_reflns_av_unetI/netI 0.1046
_diffrn_reflns_Laue_measured_fraction_full 0.908
_diffrn_reflns_Laue_measured_fraction_max 0.965
_diffrn_reflns_limit_h_max 28
_diffrn_reflns_limit_h_min -25
_diffrn_reflns_limit_k_max 32
_diffrn_reflns_limit_k_min -26
_diffrn_reflns_limit_l_max 6
_diffrn_reflns_limit_l_min -5
_diffrn_reflns_number 13383
_diffrn_reflns_point_group_measured_fraction_full 0.908
_diffrn_reflns_point_group_measured_fraction_max 0.965
_diffrn_reflns_theta_full 25.242
_diffrn_reflns_theta_max 24.715
_diffrn_reflns_theta_min 1.669
_diffrn_source 'sealed tube'
_exptl_absorpt_coefficient_mu 2.272
_exptl_absorpt_correction_T_max 0.960
_exptl_absorpt_correction_T_min 0.670
_exptl_absorpt_correction_type multi-scan
_exptl_absorpt_process_details 'SADABS-2012/1 - Bruker AXS, Madison WI'
_exptl_crystal_colour colourless
_exptl_crystal_density_diffrn 1.379
_exptl_crystal_density_method 'not measured'
_exptl_crystal_description needle
_exptl_crystal_F_000 1472
_exptl_crystal_size_max 0.15
_exptl_crystal_size_mid 0.02
_exptl_crystal_size_min 0.018
_refine_diff_density_max 0.564
_refine_diff_density_min -0.975
_refine_diff_density_rms 0.137
_refine_ls_extinction_method none
_refine_ls_goodness_of_fit_ref 1.027
_refine_ls_hydrogen_treatment constr
_refine_ls_matrix_type full
_refine_ls_number_parameters 158
_refine_ls_number_reflns 3009
_refine_ls_number_restraints 0
_refine_ls_restrained_S_all 1.027
_refine_ls_R_factor_all 0.0918
_refine_ls_R_factor_gt 0.0613
_refine_ls_shift/su_max 0.000
_refine_ls_shift/su_mean 0.000
_refine_ls_structure_factor_coef Fsqd
_refine_ls_weighting_details 'w=1/[\s^2^(Fo^2^)+(0.0670P)^2^] where P=(Fo^2^+2Fc^2^)/3'
_refine_ls_weighting_scheme calc
_refine_ls_wR_factor_gt 0.1504
_refine_ls_wR_factor_ref 0.1608
_reflns_Friedel_coverage 0.000
_reflns_number_gt 1880
_reflns_number_total 3009
_reflns_threshold_expression 'I > 2\s(I)'
_cod_data_source_file cg500568e_si_002.cif
_cod_data_source_block zat5
_cod_depositor_comments 'Adding full bibliography for 4511411--4511421.cif.'
_cod_database_code 4511416
_shelx_space_group_comment
;
The symmetry employed for this shelxl refinement is uniquely defined
by the following loop, which should always be used as a source of
symmetry information in preference to the above space-group names.
They are only intended as comments.
;
_shelx_estimated_absorpt_t_min 0.727
_shelx_estimated_absorpt_t_max 0.960
_olex2_refinement_description
;
1. Fixed Uiso
 At 1.2 times of:
  All C(H,H) groups
 At 1.5 times of:
  All O(H) groups
2.a Secondary CH2 refined with riding coordinates:
 C4(H4A,H4B), C2(H2A,H2), C1(H1A,H1B), C5(H5A,H5B), C6(H6A,H6B), C3(H3A,H3B)
2.b Idealised tetrahedral OH refined as rotating group:
 O3(H3)
;

loop_
_space_group_symop_operation_xyz
'x, y, z'
'-x+1/2, -y+1/2, z'
'-x, y+1/2, -z'
'x+1/2, -y, -z'
'-x, -y, -z'
'x-1/2, y-1/2, -z'
'x, -y-1/2, z'
'-x-1/2, y, z'

loop_
_atom_site_label
_atom_site_type_symbol
_atom_site_fract_x
_atom_site_fract_y
_atom_site_fract_z
_atom_site_U_iso_or_equiv
_atom_site_adp_type
_atom_site_occupancy
_atom_site_site_symmetry_order
_atom_site_calc_flag
_atom_site_refinement_flags_posn
_atom_site_refinement_flags_adp
_atom_site_refinement_flags_occupancy
Zn1 Zn 0.46491(3) 0.45070(3) 0.28711(14) 0.0239(3) Uani 1 1 d . . .
Zn2 Zn 0.46138(5) 0.2500 0.3061(2) 0.0256(3) Uani 1 2 d S T P
P2 P 0.58125(8) 0.50163(8) 0.2240(3) 0.0224(5) Uani 1 1 d . . .
P1 P 0.41671(8) 0.35413(8) 0.0768(3) 0.0226(5) Uani 1 1 d . . .
O5 O 0.57957(19) 0.5097(2) -0.0640(8) 0.0265(13) Uani 1 1 d . . .
O4 O 0.5417(2) 0.4627(2) 0.3187(9) 0.0329(13) Uani 1 1 d . . .
O6 O 0.5697(2) 0.54847(19) 0.3722(8) 0.0264(12) Uani 1 1 d . . .
O2 O 0.46338(19) 0.3825(2) 0.1991(8) 0.0293(13) Uani 1 1 d . . .
O3 O 0.4159(2) 0.3630(2) -0.2243(8) 0.0317(13) Uani 1 1 d . . .
H3 H 0.4136 0.3926 -0.2538 0.048 Uiso 1 1 calc GR . .
O1 O 0.4211(2) 0.3012(2) 0.1051(10) 0.0345(14) Uani 1 1 d . . .
O3W O 0.4043(3) 0.2500 0.6218(13) 0.048(2) Uani 1 2 d S T P
O2W O 0.5067(2) 0.3020(2) 0.5257(12) 0.0565(19) Uani 1 1 d . . .
O1W O 0.5262(3) 0.2500 0.0324(16) 0.060(3) Uani 1 2 d S T P
C4 C 0.6479(3) 0.4802(3) 0.3142(14) 0.0280(18) Uani 1 1 d . . .
H4A H 0.6490 0.4775 0.5058 0.034 Uiso 1 1 calc R . .
H4B H 0.6523 0.4474 0.2429 0.034 Uiso 1 1 calc R . .
C2 C 0.3018(3) 0.3539(4) 0.0712(14) 0.037(2) Uani 1 1 d . . .
H2A H 0.3017 0.3614 -0.1168 0.044 Uiso 1 1 calc R . .
H2 H 0.3031 0.3186 0.0908 0.044 Uiso 1 1 calc R . .
C1 C 0.3524(3) 0.3759(3) 0.1957(13) 0.032(2) Uani 1 1 d . . .
H1A H 0.3508 0.3699 0.3850 0.039 Uiso 1 1 calc R . .
H1B H 0.3512 0.4111 0.1694 0.039 Uiso 1 1 calc R . .
C5 C 0.6968(3) 0.5098(3) 0.2294(13) 0.033(2) Uani 1 1 d . . .
H5A H 0.6971 0.5122 0.0376 0.039 Uiso 1 1 calc R . .
H5B H 0.6934 0.5428 0.3003 0.039 Uiso 1 1 calc R . .
C6 C 0.7500 0.4879(5) 0.321(2) 0.037(3) Uani 1 2 d S T P
H6A H 0.7500 0.4537 0.2687 0.044 Uiso 1 2 calc RS T P
H6B H 0.7500 0.4887 0.5132 0.044 Uiso 1 2 calc RS T P
C3 C 0.2500 0.3726(5) 0.191(2) 0.040(3) Uani 1 2 d S T P
H3A H 0.2500 0.4081 0.1786 0.048 Uiso 1 2 calc RS T P
H3B H 0.2500 0.3641 0.3778 0.048 Uiso 1 2 calc RS T P

loop_
_atom_site_aniso_label
_atom_site_aniso_U_11
_atom_site_aniso_U_22
_atom_site_aniso_U_33
_atom_site_aniso_U_23
_atom_site_aniso_U_13
_atom_site_aniso_U_12
Zn1 0.0306(5) 0.0237(6) 0.0174(4) -0.0008(4) -0.0014(3) -0.0068(4)
Zn2 0.0332(7) 0.0226(8) 0.0209(6) 0.000 -0.0025(5) 0.000
P2 0.0259(10) 0.0203(12) 0.0209(9) 0.0005(8) -0.0010(8) -0.0017(9)
P1 0.0271(10) 0.0183(12) 0.0224(9) 0.0023(9) -0.0037(8) -0.0012(10)
O5 0.023(3) 0.031(4) 0.026(2) -0.007(2) 0.000(2) 0.009(3)
O4 0.026(3) 0.029(4) 0.044(3) 0.002(3) -0.003(2) -0.003(3)
O6 0.041(3) 0.021(3) 0.017(2) -0.001(2) 0.005(2) 0.004(3)
O2 0.028(3) 0.026(3) 0.033(3) -0.013(2) -0.007(2) -0.010(3)
O3 0.051(3) 0.020(3) 0.025(2) -0.001(2) -0.007(2) 0.005(3)
O1 0.040(3) 0.018(3) 0.045(3) 0.010(3) -0.020(3) -0.012(3)
O3W 0.047(5) 0.067(7) 0.030(4) 0.000 0.006(4) 0.000
O2W 0.052(4) 0.038(4) 0.079(4) -0.002(3) -0.038(3) -0.005(3)
O1W 0.025(4) 0.094(9) 0.060(5) 0.000 0.018(4) 0.000
C4 0.025(4) 0.022(5) 0.037(4) 0.004(4) -0.009(3) -0.002(4)
C2 0.019(4) 0.055(7) 0.036(4) -0.006(4) 0.003(3) -0.001(4)
C1 0.033(4) 0.039(6) 0.025(4) 0.006(4) 0.003(3) -0.010(4)
C5 0.028(4) 0.040(6) 0.029(4) 0.006(4) -0.005(3) -0.002(4)
C6 0.031(6) 0.026(8) 0.053(7) 0.009(6) 0.000 0.000
C3 0.035(7) 0.051(9) 0.035(6) 0.000(6) 0.000 0.000

loop_
_atom_type_symbol
_atom_type_description
_atom_type_scat_dispersion_real
_atom_type_scat_dispersion_imag
_atom_type_scat_source
C C 0.0033 0.0016 'International Tables Vol C Tables 4.2.6.8 and 6.1.1.4'
H H 0.0000 0.0000 'International Tables Vol C Tables 4.2.6.8 and 6.1.1.4'
O O 0.0106 0.0060 'International Tables Vol C Tables 4.2.6.8 and 6.1.1.4'
P P 0.1023 0.0942 'International Tables Vol C Tables 4.2.6.8 and 6.1.1.4'
Zn Zn 0.2839 1.4301 'International Tables Vol C Tables 4.2.6.8 and 6.1.1.4'

loop_
_geom_angle_atom_site_label_1
_geom_angle_atom_site_label_2
_geom_angle_atom_site_label_3
_geom_angle
_geom_angle_site_symmetry_1
_geom_angle_site_symmetry_3
O5 Zn1 O6 106.6(2) 5_665 5_666
O5 Zn1 O2 114.0(2) 5_665 .
O4 Zn1 O5 120.3(2) . 5_665
O4 Zn1 O6 110.3(2) . 5_666
O4 Zn1 O2 102.0(2) . .
O6 Zn1 O2 102.3(2) 5_666 .
O1 Zn2 O1 89.9(3) 7_565 .
O1 Zn2 O3W 94.2(2) . .
O1 Zn2 O3W 94.2(2) 7_565 .
O1 Zn2 O2W 92.6(2) . .
O1 Zn2 O2W 177.4(2) 7_565 .
O1 Zn2 O2W 92.6(2) 7_565 7_565
O1 Zn2 O2W 177.4(2) . 7_565
O1 Zn2 O1W 91.3(2) . .
O1 Zn2 O1W 91.3(2) 7_565 .
O3W Zn2 O2W 86.3(2) . 7_565
O3W Zn2 O2W 86.3(2) . .
O2W Zn2 O2W 84.8(3) 7_565 .
O1W Zn2 O3W 172.3(3) . .
O1W Zn2 O2W 88.0(2) . 7_565
O1W Zn2 O2W 88.0(2) . .
O5 P2 O4 113.8(3) . .
O5 P2 O6 111.0(3) . .
O5 P2 C4 109.3(3) . .
O4 P2 O6 109.1(3) . .
O4 P2 C4 104.7(3) . .
O6 P2 C4 108.6(3) . .
O2 P1 O3 109.7(3) . .
O2 P1 C1 109.8(3) . .
O3 P1 C1 105.9(3) . .
O1 P1 O2 114.9(3) . .
O1 P1 O3 104.7(3) . .
O1 P1 C1 111.4(4) . .
P2 O5 Zn1 133.7(3) . 5_665
P2 O4 Zn1 135.6(3) . .
P2 O6 Zn1 122.5(3) . 5_666
P1 O2 Zn1 128.0(3) . .
P1 O3 H3 109.5 . .
P1 O1 Zn2 141.9(3) . .
P2 C4 H4A 108.0 . .
P2 C4 H4B 108.0 . .
H4A C4 H4B 107.2 . .
C5 C4 P2 117.4(6) . .
C5 C4 H4A 108.0 . .
C5 C4 H4B 108.0 . .
H2A C2 H2 107.9 . .
C1 C2 H2A 109.2 . .
C1 C2 H2 109.2 . .
C3 C2 H2A 109.2 . .
C3 C2 H2 109.2 . .
C3 C2 C1 111.9(7) . .
P1 C1 H1A 108.4 . .
P1 C1 H1B 108.4 . .
C2 C1 P1 115.6(6) . .
C2 C1 H1A 108.4 . .
C2 C1 H1B 108.4 . .
H1A C1 H1B 107.4 . .
C4 C5 H5A 109.3 . .
C4 C5 H5B 109.3 . .
H5A C5 H5B 108.0 . .
C6 C5 C4 111.6(7) . .
C6 C5 H5A 109.3 . .
C6 C5 H5B 109.3 . .
C5 C6 C5 118.6(10) . 8_755
C5 C6 H6A 107.7 . .
C5 C6 H6A 107.7 8_755 .
C5 C6 H6B 107.7 . .
C5 C6 H6B 107.7 8_755 .
H6A C6 H6B 107.1 . .
C2 C3 C2 114.9(10) . 8_655
C2 C3 H3A 108.5 8_655 .
C2 C3 H3A 108.5 . .
C2 C3 H3B 108.5 . .
C2 C3 H3B 108.5 8_655 .
H3A C3 H3B 107.5 . .

loop_
_geom_bond_atom_site_label_1
_geom_bond_atom_site_label_2
_geom_bond_distance
_geom_bond_site_symmetry_2
Zn1 O5 1.926(5) 5_665
Zn1 O4 1.912(5) .
Zn1 O6 1.948(4) 5_666
Zn1 O2 1.950(5) .
Zn2 O1 2.017(5) 7_565
Zn2 O1 2.017(5) .
Zn2 O3W 2.141(7) .
Zn2 O2W 2.143(6) 7_565
Zn2 O2W 2.143(6) .
Zn2 O1W 2.119(7) .
P2 O5 1.501(5) .
P2 O4 1.531(6) .
P2 O6 1.537(5) .
P2 C4 1.793(7) .
P1 O2 1.523(5) .
P1 O3 1.570(5) .
P1 O1 1.484(6) .
P1 C1 1.790(8) .
O5 Zn1 1.927(5) 5_665
O6 Zn1 1.948(4) 5_666
O3 H3 0.8400 .
C4 H4A 0.9900 .
C4 H4B 0.9900 .
C4 C5 1.514(10) .
C2 H2A 0.9900 .
C2 H2 0.9900 .
C2 C1 1.521(10) .
C2 C3 1.499(9) .
C1 H1A 0.9900 .
C1 H1B 0.9900 .
C5 H5A 0.9900 .
C5 H5B 0.9900 .
C5 C6 1.511(9) .
C6 C5 1.511(9) 8_755
C6 H6A 0.9900 .
C6 H6B 0.9900 .
C3 C2 1.499(9) 8_655
C3 H3A 0.9900 .
C3 H3B 0.9900 .

loop_
_geom_hbond_atom_site_label_D
_geom_hbond_atom_site_label_H
_geom_hbond_atom_site_label_A
_geom_hbond_distance_DH
_geom_hbond_distance_HA
_geom_hbond_distance_DA
_geom_hbond_angle_DHA
_geom_hbond_site_symmetry_A
O3 H3 O6 0.84 1.80 2.603(8) 160.4 5_665

loop_
_geom_torsion_atom_site_label_1
_geom_torsion_atom_site_label_2
_geom_torsion_atom_site_label_3
_geom_torsion_atom_site_label_4
_geom_torsion
_geom_torsion_site_symmetry_4
P2 C4 C5 C6 179.4(7) .
O5 P2 O4 Zn1 -54.3(6) .
O5 P2 O6 Zn1 150.3(3) 5_666
O5 P2 C4 C5 53.6(7) .
O4 P2 O5 Zn1 86.6(5) 5_665
O4 P2 O6 Zn1 24.0(4) 5_666
O4 P2 C4 C5 175.9(6) .
O6 P2 O5 Zn1 -37.0(5) 5_665
O6 P2 O4 Zn1 70.3(5) .
O6 P2 C4 C5 -67.7(7) .
O2 P1 O1 Zn2 14.9(7) .
O2 P1 C1 C2 174.5(6) .
O3 P1 O2 Zn1 79.9(4) .
O3 P1 O1 Zn2 135.3(5) .
O3 P1 C1 C2 56.2(7) .
O1 P1 O2 Zn1 -162.5(3) .
O1 P1 C1 C2 -57.0(7) .
C4 P2 O5 Zn1 -156.8(5) 5_665
C4 P2 O4 Zn1 -173.7(4) .
C4 P2 O6 Zn1 -89.5(4) 5_666
C4 C5 C6 C5 173.5(7) 8_755
C1 P1 O2 Zn1 -36.0(5) .
C1 P1 O1 Zn2 -110.7(6) .
C1 C2 C3 C2 177.7(7) 8_655
C3 C2 C1 P1 177.3(7) .

loop_
_smtbx_masks_void_nr
_smtbx_masks_void_average_x
_smtbx_masks_void_average_y
_smtbx_masks_void_average_z
_smtbx_masks_void_volume
_smtbx_masks_void_count_electrons
1 -0.250 0.250 -0.012 572.0 29.5
2 0.250 0.750 -0.852 572.0 30.0
3 0.250 0.250 -0.448 66.4 17.4
4 0.750 0.750 -0.147 66.4 17.4
